data_4079241
loop_
_publ_author_name
'Sues, Peter E.'
'Lough, Alan J.'
'Morris, Robert H.'

_publ_section_title
;
 Flexible Syntheses of Tripodal Phosphine Ligands
 1,1,2-Tris(diarylphosphino)ethane and Their Ruthenium \h5-C5Me5Complexes
;
_journal_issue 18
_journal_name_full Organometallics
_journal_page_first 6589
_journal_paper_doi 10.1021/om3005959
_journal_volume 31
_journal_year 2012
_chemical_formula_moiety 'C54 H60 P3 Ru, F6 P, 0.5(C H2 Cl2)'
_chemical_formula_sum 'C54.5 H61 Cl F6 P4 Ru'
_chemical_formula_weight 1090.43
_chemical_name_systematic
; 
 ? 
;
_space_group_IT_number 14
_symmetry_cell_setting monoclinic
_symmetry_space_group_name_Hall '-P 2yn'
_symmetry_space_group_name_H-M 'P 1 21/n 1'
_atom_sites_solution_hydrogens geom
_atom_sites_solution_primary direct
_atom_sites_solution_secondary difmap
_audit_creation_method SHELXL-97
_cell_angle_alpha 90.00
_cell_angle_beta 105.917(2)
_cell_angle_gamma 90.00
_cell_formula_units_Z 8
_cell_length_a 23.246(3)
_cell_length_b 11.5646(14)
_cell_length_c 39.062(5)
_cell_measurement_reflns_used 9745
_cell_measurement_temperature 150(1)
_cell_measurement_theta_max 27.46
_cell_measurement_theta_min 2.48
_cell_volume 10098(2)
_computing_cell_refinement APEX2
_computing_data_collection 'APEX2 (Bruker, 2007)'
_computing_data_reduction 'SAINT (Bruker, 2007)'
_computing_molecular_graphics 'PLATON (Spek, 2009)'
_computing_publication_material 'SHELXTL (Sheldrick, 2008)'
_computing_structure_refinement 'SHELXL-97 (Sheldrick, 2008)'
_computing_structure_solution 'SHELXS-97 (Sheldrick, 2008)'
_diffrn_ambient_temperature 150(1)
_diffrn_measured_fraction_theta_full 0.998
_diffrn_measured_fraction_theta_max 0.998
_diffrn_measurement_device_type 'Bruker APEX-DUO'
_diffrn_measurement_method '\f and \w scans'
_diffrn_radiation_monochromator 'Bruker Triumph'
_diffrn_radiation_source 'fine-focus sealed tube'
_diffrn_radiation_type MoK\a
_diffrn_radiation_wavelength 0.71073
_diffrn_reflns_av_R_equivalents 0.0000
_diffrn_reflns_av_sigmaI/netI 0.0560
_diffrn_reflns_limit_h_max 28
_diffrn_reflns_limit_h_min -30
_diffrn_reflns_limit_k_max 15
_diffrn_reflns_limit_k_min 0
_diffrn_reflns_limit_l_max 50
_diffrn_reflns_limit_l_min 0
_diffrn_reflns_number 23196
_diffrn_reflns_theta_full 27.53
_diffrn_reflns_theta_max 27.53
_diffrn_reflns_theta_min 1.18
_diffrn_standards_number 0
_exptl_absorpt_coefficient_mu 0.549
_exptl_absorpt_correction_T_max 0.7456
_exptl_absorpt_correction_T_min 0.7035
_exptl_absorpt_correction_type multi-scan
_exptl_absorpt_process_details 'SADABS (Sheldrick, 1996)'
_exptl_crystal_colour yellow
_exptl_crystal_density_diffrn 1.434
_exptl_crystal_density_method 'not measured'
_exptl_crystal_description plate
_exptl_crystal_F_000 4504
_exptl_crystal_size_max 0.25
_exptl_crystal_size_mid 0.25
_exptl_crystal_size_min 0.11
_platon_squeeze_details
;
During the 
refinement of the structure, electron density peaks were located 
that were believed to be highly disordered 
solvent molecules (possibly diethylether). Attempts 
made to model the solvent molecule were not successful. 
The SQUEEZE option in PLATON (Spek, 2003) indicated there was a 
large solvent cavity 392.6\%A. In the final cycles of refinement, 
this contribution to the electron density (101 e's) was removed from 
the observed data. The 
density, the F(000) value, the molecular weight and the formula are 
given without taking into account the results obtained with the 
SQUEEZE option PLATON (Spek, 2003). Similar treatments of disordered 
solvent molecules were carried out by St\"ahler et al. (2001), 
Cox et al. (2003), Mohamed et al. (2003) and Athimoolam et al. (2005). 
References: 
  
Spek, A. L. (2003). J. Appl. Cryst. 36, 7-13 
  
Athimoolam, S., Kumar, J., Ramakrishnan, V. & Rajaram, R.K. (2005). 
Acta Cryst. E61, m2014-m2017. 
  
Cox, J.P., Kumarasammy, Y., Nahar, L., Sarkar D.S. & Shoeb, M. 
(2003). Acta Cryst. E59, o975-o977. 
  
Mohamed, A.A., Krause Bauer, A.J., Bruce, E.A. & Bruce M.R.M. 
(2003). Acta Cryst. C59, m84-m86. 
  
St\"ahler, R., N\"ather, C. & Bensch, W. (2001). Acta Cryst. 
C57, 26-27. 
;
_refine_diff_density_max 0.899
_refine_diff_density_min -1.320
_refine_diff_density_rms 0.090
_refine_ls_extinction_method none
_refine_ls_goodness_of_fit_ref 1.048
_refine_ls_hydrogen_treatment constr
_refine_ls_matrix_type full
_refine_ls_number_parameters 1235
_refine_ls_number_reflns 23196
_refine_ls_number_restraints 4
_refine_ls_restrained_S_all 1.048
_refine_ls_R_factor_all 0.0746
_refine_ls_R_factor_gt 0.0483
_refine_ls_shift/su_max 0.004
_refine_ls_shift/su_mean 0.000
_refine_ls_structure_factor_coef Fsqd
_refine_ls_weighting_details 'calc w=1/[\s^2^(Fo^2^)+(0.0642P)^2^+4.2632P] where P=(Fo^2^+2Fc^2^)/3'
_refine_ls_weighting_scheme calc
_refine_ls_wR_factor_gt 0.1171
_refine_ls_wR_factor_ref 0.1256
_reflns_number_gt 17073
_reflns_number_total 23196
_reflns_threshold_expression I>2\s(I)
_cod_data_source_file om3005959_si_002.cif
_cod_data_source_block 2c_d1227
_cod_depositor_comments
;
The following automatic conversions were performed:

'_symmetry_cell_setting' value 'Monoclinic' changed to 'monoclinic'
according to /home/saulius/struct/CIF-dictionaries/cif_core.dic
dictionary named 'cif_core.dic' version 2.4.2 from 2011-04-26.

Automatic conversion script
Id: cif_fix_values 1891 2012-01-12 08:04:46Z andrius 
;
_cod_original_sg_symbol_H-M 'P 21/n'
_cod_original_formula_sum 'C54.50 H61 Cl F6 P4 Ru'
_cod_database_code 4079241

loop_
_symmetry_equiv_pos_as_xyz
'x, y, z'
'-x+1/2, y+1/2, -z+1/2'
'-x, -y, -z'
'x-1/2, -y-1/2, z-1/2'

loop_
_atom_site_label
_atom_site_type_symbol
_atom_site_fract_x
_atom_site_fract_y
_atom_site_fract_z
_atom_site_U_iso_or_equiv
_atom_site_adp_type
_atom_site_occupancy
_atom_site_symmetry_multiplicity
_atom_site_calc_flag
_atom_site_refinement_flags
_atom_site_disorder_assembly
_atom_site_disorder_group
Ru1A Ru 0.692175(11) 0.82348(2) 0.146695(6) 0.01994(7) Uani 1 1 d . . .
P1A P 0.63518(3) 0.80155(7) 0.08708(2) 0.01991(16) Uani 1 1 d . . .
P2A P 0.77051(4) 0.82732(7) 0.12012(2) 0.02151(17) Uani 1 1 d . . .
P3A P 0.71806(4) 0.63250(7) 0.13358(2) 0.02358(17) Uani 1 1 d . . .
C1A C 0.74341(14) 0.6915(3) 0.09537(8) 0.0239(7) Uani 1 1 d . . .
H1AA H 0.7739 0.6448 0.0877 0.029 Uiso 1 1 calc R . .
C2A C 0.68783(14) 0.7279(3) 0.06607(8) 0.0234(6) Uani 1 1 d . . .
H2AA H 0.6684 0.6590 0.0527 0.028 Uiso 1 1 calc R . .
H2AB H 0.6993 0.7809 0.0492 0.028 Uiso 1 1 calc R . .
C3A C 0.57001(14) 0.7027(3) 0.07618(8) 0.0239(7) Uani 1 1 d . . .
C4A C 0.54021(15) 0.6641(3) 0.04175(9) 0.0282(7) Uani 1 1 d . . .
C5A C 0.48808(15) 0.5989(3) 0.03776(10) 0.0349(8) Uani 1 1 d . . .
H5AA H 0.4669 0.5738 0.0146 0.042 Uiso 1 1 calc R . .
C6A C 0.46618(16) 0.5693(3) 0.06595(11) 0.0387(9) Uani 1 1 d . . .
H6AA H 0.4304 0.5256 0.0621 0.046 Uiso 1 1 calc R . .
C7A C 0.49660(16) 0.6036(3) 0.09976(11) 0.0364(9) Uani 1 1 d . . .
H7AA H 0.4825 0.5821 0.1195 0.044 Uiso 1 1 calc R . .
C8A C 0.54812(15) 0.6698(3) 0.10481(9) 0.0288(7) Uani 1 1 d . . .
H8AA H 0.5690 0.6934 0.1282 0.035 Uiso 1 1 calc R . .
C9A C 0.56138(16) 0.6849(3) 0.00935(9) 0.0326(8) Uani 1 1 d . . .
H9AA H 0.5784 0.7627 0.0104 0.049 Uiso 1 1 calc R . .
H9AB H 0.5276 0.6778 -0.0120 0.049 Uiso 1 1 calc R . .
H9AC H 0.5920 0.6276 0.0084 0.049 Uiso 1 1 calc R . .
C10A C 0.60466(13) 0.9259(3) 0.05745(7) 0.0207(6) Uani 1 1 d . . .
C11A C 0.63537(14) 0.9682(3) 0.03403(8) 0.0257(7) Uani 1 1 d . . .
H11A H 0.6713 0.9312 0.0329 0.031 Uiso 1 1 calc R . .
C12A C 0.61493(16) 1.0625(3) 0.01235(9) 0.0305(8) Uani 1 1 d . . .
H12A H 0.6367 1.0897 -0.0034 0.037 Uiso 1 1 calc R . .
C13A C 0.56281(16) 1.1171(3) 0.01369(9) 0.0323(8) Uani 1 1 d . . .
H13A H 0.5489 1.1832 -0.0006 0.039 Uiso 1 1 calc R . .
C14A C 0.53100(15) 1.0746(3) 0.03605(9) 0.0292(7) Uani 1 1 d . . .
H14A H 0.4950 1.1121 0.0368 0.035 Uiso 1 1 calc R . .
C15A C 0.55015(14) 0.9787(3) 0.05756(8) 0.0239(7) Uani 1 1 d . . .
C16A C 0.50856(15) 0.9363(3) 0.07849(9) 0.0311(8) Uani 1 1 d . . .
H16A H 0.4852 1.0014 0.0836 0.047 Uiso 1 1 calc R . .
H16B H 0.5320 0.9021 0.1009 0.047 Uiso 1 1 calc R . .
H16C H 0.4815 0.8779 0.0646 0.047 Uiso 1 1 calc R . .
C17A C 0.77358(14) 0.9437(3) 0.08899(8) 0.0263(7) Uani 1 1 d . . .
C18A C 0.74316(16) 1.0446(3) 0.09319(9) 0.0332(8) Uani 1 1 d . . .
H18A H 0.7202 1.0455 0.1099 0.040 Uiso 1 1 calc R . .
C19A C 0.74570(18) 1.1431(3) 0.07358(11) 0.0442(10) Uani 1 1 d . . .
H19A H 0.7257 1.2117 0.0772 0.053 Uiso 1 1 calc R . .
C20A C 0.77778(19) 1.1399(4) 0.04869(12) 0.0554(13) Uani 1 1 d . . .
H20A H 0.7810 1.2074 0.0354 0.067 Uiso 1 1 calc R . .
C21A C 0.80541(18) 1.0381(4) 0.04299(11) 0.0488(11) Uani 1 1 d . . .
H21A H 0.8254 1.0364 0.0248 0.059 Uiso 1 1 calc R . .
C22A C 0.80493(15) 0.9389(3) 0.06275(9) 0.0346(8) Uani 1 1 d . . .
C23A C 0.83710(19) 0.8332(4) 0.05559(12) 0.0502(11) Uani 1 1 d . . .
H23A H 0.8516 0.8464 0.0346 0.075 Uiso 1 1 calc R . .
H23B H 0.8096 0.7672 0.0512 0.075 Uiso 1 1 calc R . .
H23C H 0.8711 0.8170 0.0763 0.075 Uiso 1 1 calc R . .
C24A C 0.85068(14) 0.8023(3) 0.14204(9) 0.0272(7) Uani 1 1 d . . .
C25A C 0.87618(16) 0.6948(3) 0.13827(10) 0.0344(8) Uani 1 1 d . . .
H25A H 0.8515 0.6352 0.1252 0.041 Uiso 1 1 calc R . .
C26A C 0.93637(17) 0.6737(4) 0.15308(11) 0.0418(9) Uani 1 1 d . . .
H26A H 0.9528 0.6004 0.1501 0.050 Uiso 1 1 calc R . .
C27A C 0.97206(16) 0.7579(4) 0.17189(10) 0.0418(9) Uani 1 1 d . . .
H27A H 1.0133 0.7432 0.1826 0.050 Uiso 1 1 calc R . .
C28A C 0.94812(16) 0.8648(4) 0.17540(10) 0.0407(9) Uani 1 1 d . . .
H28A H 0.9736 0.9236 0.1883 0.049 Uiso 1 1 calc R . .
C29A C 0.88732(15) 0.8894(3) 0.16054(9) 0.0317(8) Uani 1 1 d . . .
C30A C 0.86511(16) 1.0088(3) 0.16460(10) 0.0384(9) Uani 1 1 d . . .
H30A H 0.8218 1.0066 0.1612 0.058 Uiso 1 1 calc R . .
H30B H 0.8742 1.0600 0.1468 0.058 Uiso 1 1 calc R . .
H30C H 0.8848 1.0379 0.1885 0.058 Uiso 1 1 calc R . .
C31A C 0.78059(15) 0.5582(3) 0.16528(9) 0.0300(7) Uani 1 1 d . . .
C32A C 0.79521(16) 0.6026(4) 0.19935(9) 0.0371(9) Uani 1 1 d . . .
H32A H 0.7760 0.6710 0.2040 0.044 Uiso 1 1 calc R . .
C33A C 0.83747(19) 0.5493(4) 0.22704(11) 0.0484(10) Uani 1 1 d . . .
H33A H 0.8453 0.5784 0.2506 0.058 Uiso 1 1 calc R . .
C34A C 0.8678(2) 0.4542(4) 0.21997(12) 0.0537(12) Uani 1 1 d . . .
H34A H 0.8978 0.4189 0.2386 0.064 Uiso 1 1 calc R . .
C35A C 0.85485(18) 0.4103(4) 0.18626(12) 0.0474(10) Uani 1 1 d . . .
H35A H 0.8764 0.3449 0.1818 0.057 Uiso 1 1 calc R . .
C36A C 0.81094(17) 0.4585(3) 0.15826(11) 0.0407(9) Uani 1 1 d . . .
C37A C 0.8007(2) 0.4030(4) 0.12252(14) 0.0687(16) Uani 1 1 d . . .
H37A H 0.8325 0.3466 0.1232 0.103 Uiso 1 1 calc R . .
H37B H 0.8009 0.4623 0.1047 0.103 Uiso 1 1 calc R . .
H37C H 0.7619 0.3635 0.1163 0.103 Uiso 1 1 calc R . .
C38A C 0.66819(15) 0.5104(3) 0.11623(9) 0.0280(7) Uani 1 1 d . . .
C39A C 0.66424(16) 0.4642(3) 0.08255(9) 0.0333(8) Uani 1 1 d . . .
H39A H 0.6881 0.4954 0.0686 0.040 Uiso 1 1 calc R . .
C40A C 0.62584(17) 0.3737(3) 0.06952(10) 0.0392(9) Uani 1 1 d . . .
H40A H 0.6230 0.3440 0.0464 0.047 Uiso 1 1 calc R . .
C41A C 0.59175(18) 0.3259(3) 0.08950(11) 0.0415(9) Uani 1 1 d . . .
H41A H 0.5652 0.2640 0.0802 0.050 Uiso 1 1 calc R . .
C42A C 0.59634(17) 0.3684(3) 0.12312(11) 0.0382(9) Uani 1 1 d . . .
H42A H 0.5732 0.3344 0.1371 0.046 Uiso 1 1 calc R . .
C43A C 0.63431(16) 0.4601(3) 0.13696(10) 0.0320(8) Uani 1 1 d . . .
C44A C 0.63781(18) 0.5041(3) 0.17365(10) 0.0403(9) Uani 1 1 d . . .
H44A H 0.6393 0.5888 0.1737 0.060 Uiso 1 1 calc R . .
H44B H 0.6740 0.4737 0.1905 0.060 Uiso 1 1 calc R . .
H44C H 0.6025 0.4784 0.1806 0.060 Uiso 1 1 calc R . .
C45A C 0.67918(15) 0.8220(3) 0.20312(8) 0.0285(7) Uani 1 1 d . . .
C46A C 0.62686(16) 0.8689(3) 0.17913(8) 0.0297(7) Uani 1 1 d . . .
C47A C 0.64439(16) 0.9735(3) 0.16483(8) 0.0281(7) Uani 1 1 d . . .
C48A C 0.70647(16) 0.9907(3) 0.17986(9) 0.0304(8) Uani 1 1 d . . .
C49A C 0.72873(16) 0.8936(3) 0.20281(8) 0.0311(8) Uani 1 1 d . . .
C50A C 0.67913(18) 0.7295(3) 0.23030(9) 0.0380(9) Uani 1 1 d . . .
H50A H 0.6871 0.7647 0.2540 0.057 Uiso 1 1 calc R . .
H50B H 0.7102 0.6724 0.2302 0.057 Uiso 1 1 calc R . .
H50C H 0.6400 0.6914 0.2244 0.057 Uiso 1 1 calc R . .
C51A C 0.56346(16) 0.8361(4) 0.17790(9) 0.0377(9) Uani 1 1 d . . .
H51A H 0.5503 0.8814 0.1956 0.057 Uiso 1 1 calc R . .
H51B H 0.5618 0.7536 0.1832 0.057 Uiso 1 1 calc R . .
H51C H 0.5371 0.8521 0.1541 0.057 Uiso 1 1 calc R . .
C52A C 0.60411(19) 1.0667(3) 0.14413(10) 0.0412(9) Uani 1 1 d . . .
H52A H 0.6153 1.1415 0.1559 0.062 Uiso 1 1 calc R . .
H52B H 0.5625 1.0492 0.1432 0.062 Uiso 1 1 calc R . .
H52C H 0.6084 1.0701 0.1199 0.062 Uiso 1 1 calc R . .
C53A C 0.7364(2) 1.1056(3) 0.18096(10) 0.0438(10) Uani 1 1 d . . .
H53A H 0.7187 1.1607 0.1942 0.066 Uiso 1 1 calc R . .
H53B H 0.7310 1.1339 0.1566 0.066 Uiso 1 1 calc R . .
H53C H 0.7793 1.0975 0.1928 0.066 Uiso 1 1 calc R . .
C54A C 0.78988(17) 0.8876(4) 0.22868(10) 0.0422(9) Uani 1 1 d . . .
H54A H 0.7964 0.9560 0.2441 0.063 Uiso 1 1 calc R . .
H54B H 0.8202 0.8851 0.2155 0.063 Uiso 1 1 calc R . .
H54C H 0.7929 0.8178 0.2433 0.063 Uiso 1 1 calc R . .
Ru1B Ru 0.217408(11) 1.08077(2) 0.153662(6) 0.01824(6) Uani 1 1 d . . .
P1B P 0.27712(4) 1.10136(7) 0.11425(2) 0.02161(17) Uani 1 1 d . . .
P2B P 0.13904(4) 1.09471(7) 0.10092(2) 0.02182(17) Uani 1 1 d . . .
P3B P 0.19906(3) 1.27573(7) 0.13609(2) 0.01977(16) Uani 1 1 d . . .
C1B C 0.17333(13) 1.2289(3) 0.08835(8) 0.0214(6) Uani 1 1 d . . .
H1BA H 0.1455 1.2827 0.0716 0.026 Uiso 1 1 calc R . .
C2B C 0.22708(13) 1.1833(3) 0.07613(8) 0.0224(6) Uani 1 1 d . . .
H2BA H 0.2492 1.2487 0.0693 0.027 Uiso 1 1 calc R . .
H2BB H 0.2129 1.1319 0.0552 0.027 Uiso 1 1 calc R . .
C3B C 0.34359(14) 1.1954(3) 0.12499(9) 0.0273(7) Uani 1 1 d . . .
C4B C 0.37586(16) 1.2240(3) 0.10013(11) 0.0360(8) Uani 1 1 d . . .
C5B C 0.42547(18) 1.2961(4) 0.11193(13) 0.0496(11) Uani 1 1 d . . .
H5BA H 0.4479 1.3164 0.0958 0.059 Uiso 1 1 calc R . .
C6B C 0.44296(18) 1.3386(4) 0.14606(15) 0.0555(13) Uani 1 1 d . . .
H6BA H 0.4766 1.3885 0.1530 0.067 Uiso 1 1 calc R . .
C7B C 0.41193(17) 1.3093(3) 0.17035(12) 0.0456(10) Uani 1 1 d . . .
H7BA H 0.4244 1.3376 0.1941 0.055 Uiso 1 1 calc R . .
C8B C 0.36268(15) 1.2384(3) 0.15961(10) 0.0328(8) Uani 1 1 d . . .
H8BA H 0.3412 1.2182 0.1762 0.039 Uiso 1 1 calc R . .
C9B C 0.36052(19) 1.1852(4) 0.06206(11) 0.0473(10) Uani 1 1 d . . .
H9BA H 0.3902 1.2156 0.0508 0.071 Uiso 1 1 calc R . .
H9BB H 0.3208 1.2142 0.0494 0.071 Uiso 1 1 calc R . .
H9BC H 0.3606 1.1005 0.0611 0.071 Uiso 1 1 calc R . .
C10B C 0.30683(14) 0.9749(3) 0.09593(9) 0.0257(7) Uani 1 1 d . . .
C11B C 0.27366(17) 0.9268(3) 0.06336(9) 0.0318(8) Uani 1 1 d . . .
H11B H 0.2369 0.9618 0.0509 0.038 Uiso 1 1 calc R . .
C12B C 0.2933(2) 0.8296(3) 0.04894(11) 0.0410(9) Uani 1 1 d . . .
H12B H 0.2698 0.7976 0.0272 0.049 Uiso 1 1 calc R . .
C13B C 0.34723(19) 0.7802(3) 0.06657(11) 0.0425(10) Uani 1 1 d . . .
H13B H 0.3611 0.7137 0.0570 0.051 Uiso 1 1 calc R . .
C14B C 0.38057(18) 0.8268(3) 0.09770(11) 0.0398(9) Uani 1 1 d . . .
H14B H 0.4178 0.7920 0.1093 0.048 Uiso 1 1 calc R . .
C15B C 0.36220(16) 0.9243(3) 0.11335(10) 0.0325(8) Uani 1 1 d . . .
C16B C 0.40453(16) 0.9682(3) 0.14687(11) 0.0404(9) Uani 1 1 d . . .
H16D H 0.3820 1.0084 0.1611 0.061 Uiso 1 1 calc R . .
H16E H 0.4330 1.0219 0.1409 0.061 Uiso 1 1 calc R . .
H16F H 0.4264 0.9031 0.1605 0.061 Uiso 1 1 calc R . .
C17B C 0.12834(15) 0.9878(3) 0.06499(9) 0.0296(8) Uani 1 1 d . . .
C18B C 0.15150(19) 0.8787(3) 0.07519(10) 0.0399(9) Uani 1 1 d . . .
H18B H 0.1744 0.8660 0.0991 0.048 Uiso 1 1 calc R . .
C19B C 0.1417(2) 0.7875(4) 0.05101(12) 0.0533(12) Uani 1 1 d . . .
H19B H 0.1573 0.7128 0.0582 0.064 Uiso 1 1 calc R . .
C20B C 0.1086(2) 0.8079(5) 0.01621(13) 0.0646(16) Uani 1 1 d . . .
H20B H 0.1010 0.7464 -0.0005 0.078 Uiso 1 1 calc R . .
C21B C 0.0869(2) 0.9164(5) 0.00580(11) 0.0553(13) Uani 1 1 d . . .
H21B H 0.0650 0.9283 -0.0183 0.066 Uiso 1 1 calc R . .
C22B C 0.09570(16) 1.0099(4) 0.02921(10) 0.0401(10) Uani 1 1 d . . .
C23B C 0.07287(17) 1.1251(4) 0.01527(10) 0.0460(11) Uani 1 1 d . . .
H23D H 0.0505 1.1182 -0.0099 0.069 Uiso 1 1 calc R . .
H23E H 0.1066 1.1782 0.0176 0.069 Uiso 1 1 calc R . .
H23F H 0.0464 1.1550 0.0289 0.069 Uiso 1 1 calc R . .
C24B C 0.06029(14) 1.1306(3) 0.09768(8) 0.0283(7) Uani 1 1 d . . .
C25B C 0.03961(15) 1.2437(3) 0.08952(9) 0.0339(8) Uani 1 1 d . . .
H25B H 0.0663 1.3013 0.0856 0.041 Uiso 1 1 calc R . .
C26B C -0.01977(16) 1.2732(4) 0.08701(10) 0.0438(10) Uani 1 1 d . . .
H26B H -0.0332 1.3503 0.0816 0.053 Uiso 1 1 calc R . .
C27B C -0.05836(17) 1.1907(5) 0.09237(11) 0.0516(12) Uani 1 1 d . . .
H27B H -0.0984 1.2108 0.0914 0.062 Uiso 1 1 calc R . .
C28B C -0.03918(16) 1.0788(4) 0.09916(10) 0.0452(10) Uani 1 1 d . . .
H28B H -0.0669 1.0222 0.1024 0.054 Uiso 1 1 calc R . .
C29B C 0.01968(15) 1.0442(4) 0.10158(9) 0.0345(8) Uani 1 1 d . . .
C30B C 0.03503(17) 0.9192(4) 0.10639(11) 0.0433(10) Uani 1 1 d . . .
H30D H 0.0080 0.8811 0.1182 0.065 Uiso 1 1 calc R . .
H30E H 0.0764 0.9107 0.1210 0.065 Uiso 1 1 calc R . .
H30F H 0.0307 0.8833 0.0831 0.065 Uiso 1 1 calc R . .
C31B C 0.13825(14) 1.3501(3) 0.14893(8) 0.0236(7) Uani 1 1 d . . .
C32B C 0.11482(15) 1.2919(3) 0.17321(9) 0.0286(7) Uani 1 1 d . . .
H32B H 0.1277 1.2151 0.1797 0.034 Uiso 1 1 calc R . .
C33B C 0.07341(16) 1.3420(3) 0.18820(9) 0.0370(9) Uani 1 1 d . . .
H33B H 0.0582 1.3002 0.2047 0.044 Uiso 1 1 calc R . .
C34B C 0.05472(17) 1.4529(3) 0.17882(10) 0.0403(9) Uani 1 1 d . . .
H34B H 0.0279 1.4902 0.1898 0.048 Uiso 1 1 calc R . .
C35B C 0.07511(17) 1.5101(3) 0.15331(10) 0.0377(9) Uani 1 1 d . . .
H35B H 0.0599 1.5852 0.1461 0.045 Uiso 1 1 calc R . .
C36B C 0.11678(15) 1.4626(3) 0.13782(9) 0.0293(7) Uani 1 1 d . . .
C37B C 0.13357(17) 1.5315(3) 0.10928(10) 0.0361(8) Uani 1 1 d . . .
H37D H 0.1042 1.5934 0.1010 0.054 Uiso 1 1 calc R . .
H37E H 0.1340 1.4806 0.0893 0.054 Uiso 1 1 calc R . .
H37F H 0.1734 1.5654 0.1190 0.054 Uiso 1 1 calc R . .
C38B C 0.25238(14) 1.3951(3) 0.13980(8) 0.0243(7) Uani 1 1 d . . .
C39B C 0.26393(15) 1.4438(3) 0.10980(9) 0.0293(7) Uani 1 1 d . . .
H39B H 0.2437 1.4148 0.0869 0.035 Uiso 1 1 calc R . .
C40B C 0.30417(18) 1.5333(3) 0.11256(11) 0.0398(9) Uani 1 1 d . . .
H40B H 0.3115 1.5653 0.0917 0.048 Uiso 1 1 calc R . .
C41B C 0.33396(18) 1.5763(3) 0.14581(11) 0.0408(9) Uani 1 1 d . . .
H41B H 0.3624 1.6367 0.1480 0.049 Uiso 1 1 calc R . .
C42B C 0.32184(17) 1.5307(3) 0.17544(10) 0.0371(8) Uani 1 1 d . . .
H42B H 0.3416 1.5617 0.1981 0.044 Uiso 1 1 calc R . .
C43B C 0.28137(15) 1.4404(3) 0.17327(9) 0.0287(7) Uani 1 1 d . . .
C44B C 0.27133(17) 1.3917(3) 0.20691(9) 0.0337(8) Uani 1 1 d . . .
H44D H 0.3048 1.4133 0.2272 0.050 Uiso 1 1 calc R . .
H44E H 0.2686 1.3073 0.2051 0.050 Uiso 1 1 calc R . .
H44F H 0.2341 1.4230 0.2103 0.050 Uiso 1 1 calc R . .
C45B C 0.21972(14) 1.0734(3) 0.21314(8) 0.0234(7) Uani 1 1 d . . .
C46B C 0.27645(14) 1.0370(3) 0.20919(8) 0.0258(7) Uani 1 1 d . . .
C47B C 0.26616(15) 0.9330(3) 0.18855(9) 0.0282(7) Uani 1 1 d . . .
C48B C 0.20419(15) 0.9082(3) 0.17861(8) 0.0267(7) Uani 1 1 d . . .
C49B C 0.17497(14) 0.9970(3) 0.19372(8) 0.0238(7) Uani 1 1 d . . .
C50B C 0.21197(18) 1.1604(3) 0.24029(9) 0.0345(8) Uani 1 1 d . . .
H50D H 0.2259 1.1268 0.2642 0.052 Uiso 1 1 calc R . .
H50E H 0.1696 1.1811 0.2354 0.052 Uiso 1 1 calc R . .
H50F H 0.2354 1.2298 0.2389 0.052 Uiso 1 1 calc R . .
C51B C 0.33567(16) 1.0781(4) 0.23161(10) 0.0425(10) Uani 1 1 d . . .
H51D H 0.3459 1.0370 0.2544 0.064 Uiso 1 1 calc R . .
H51E H 0.3337 1.1613 0.2359 0.064 Uiso 1 1 calc R . .
H51F H 0.3664 1.0630 0.2193 0.064 Uiso 1 1 calc R . .
C52B C 0.31256(19) 0.8478(3) 0.18460(12) 0.0468(11) Uani 1 1 d . . .
H52D H 0.3069 0.7745 0.1958 0.070 Uiso 1 1 calc R . .
H52E H 0.3525 0.8784 0.1961 0.070 Uiso 1 1 calc R . .
H52F H 0.3086 0.8349 0.1593 0.070 Uiso 1 1 calc R . .
C53B C 0.1787(2) 0.7929(3) 0.16507(10) 0.0411(9) Uani 1 1 d . . .
H53D H 0.1832 0.7396 0.1851 0.062 Uiso 1 1 calc R . .
H53E H 0.2001 0.7621 0.1487 0.062 Uiso 1 1 calc R . .
H53F H 0.1362 0.8015 0.1526 0.062 Uiso 1 1 calc R . .
C54B C 0.11116(14) 0.9913(3) 0.19575(9) 0.0324(8) Uani 1 1 d . . .
H54D H 0.1008 0.9110 0.1994 0.049 Uiso 1 1 calc R . .
H54E H 0.0844 1.0204 0.1735 0.049 Uiso 1 1 calc R . .
H54F H 0.1068 1.0389 0.2157 0.049 Uiso 1 1 calc R . .
P1 P 0.23069(10) 1.49435(12) -0.00238(4) 0.0894(6) Uani 1 1 d D . .
F1 F 0.1971(3) 1.4082(3) 0.01514(10) 0.1321(18) Uani 1 1 d . A .
F2 F 0.2663(3) 1.5833(5) -0.02037(16) 0.179(2) Uani 1 1 d . A .
F3 F 0.2798(4) 1.5180(9) 0.03256(14) 0.191(4) Uani 0.789(9) 1 d PD A 1
F4 F 0.1905(4) 1.4605(5) -0.03992(11) 0.150(3) Uani 0.789(9) 1 d PD A 1
F5 F 0.2720(4) 1.3939(6) -0.0099(2) 0.183(4) Uani 0.789(9) 1 d PD A 1
F6 F 0.1918(5) 1.5969(4) 0.0004(3) 0.199(5) Uani 0.789(9) 1 d PD A 1
F3A F 0.2812(6) 1.4280(16) 0.0240(4) 0.085(6) Uiso 0.211(9) 1 d PD A 2
F4A F 0.1736(5) 1.5501(16) -0.0275(4) 0.082(6) Uiso 0.211(9) 1 d PD A 2
F5A F 0.2448(11) 1.4101(17) -0.0306(5) 0.103(7) Uiso 0.211(9) 1 d PD A 2
F6A F 0.2253(8) 1.5667(14) 0.0292(3) 0.073(5) Uiso 0.211(9) 1 d PD A 2
P2 P 1.00577(5) 1.11953(11) 0.25940(3) 0.0436(3) Uani 1 1 d . . .
F7 F 1.07061(11) 1.1724(2) 0.26375(7) 0.0606(7) Uani 1 1 d . . .
F8 F 0.94156(12) 1.0647(4) 0.25453(9) 0.1105(15) Uani 1 1 d . . .
F9 F 1.01692(14) 1.1173(3) 0.30132(7) 0.0832(10) Uani 1 1 d . . .
F10 F 0.97883(18) 1.2449(3) 0.25738(8) 0.1039(13) Uani 1 1 d . . .
F11 F 0.99490(10) 1.1214(2) 0.21731(6) 0.0470(6) Uani 1 1 d . . .
F12 F 1.03351(13) 0.9930(2) 0.26094(7) 0.0625(7) Uani 1 1 d . . .
Cl1 Cl 0.49697(7) 1.11192(18) 0.24008(5) 0.1097(7) Uani 1 1 d . . .
Cl2 Cl 0.57570(6) 1.24832(16) 0.21031(3) 0.0809(4) Uani 1 1 d . . .
C1S C 0.5424(2) 1.2329(5) 0.24527(13) 0.0613(13) Uani 1 1 d . . .
H1SA H 0.5741 1.2269 0.2681 0.074 Uiso 1 1 calc R . .
H1SB H 0.5183 1.3026 0.2464 0.074 Uiso 1 1 calc R . .

loop_
_atom_site_aniso_label
_atom_site_aniso_U_11
_atom_site_aniso_U_22
_atom_site_aniso_U_33
_atom_site_aniso_U_23
_atom_site_aniso_U_13
_atom_site_aniso_U_12
Ru1A 0.02220(12) 0.02029(13) 0.01707(12) 0.00100(9) 0.00495(9) 0.00271(11)
P1A 0.0206(4) 0.0203(4) 0.0188(4) 0.0014(3) 0.0052(3) -0.0004(3)
P2A 0.0208(4) 0.0197(4) 0.0242(4) -0.0006(3) 0.0064(3) 0.0010(3)
P3A 0.0264(4) 0.0188(4) 0.0237(4) 0.0016(3) 0.0038(3) 0.0026(4)
C1A 0.0263(16) 0.0204(16) 0.0251(15) -0.0013(12) 0.0073(13) 0.0023(14)
C2A 0.0244(15) 0.0219(16) 0.0255(15) -0.0003(12) 0.0094(13) 0.0014(14)
C3A 0.0224(15) 0.0183(16) 0.0305(17) 0.0039(12) 0.0062(13) 0.0037(13)
C4A 0.0274(17) 0.0198(17) 0.0329(17) 0.0040(13) 0.0007(14) 0.0010(14)
C5A 0.0261(17) 0.0217(18) 0.050(2) 0.0002(15) -0.0018(16) -0.0029(15)
C6A 0.0236(17) 0.0214(18) 0.069(3) 0.0106(17) 0.0084(18) -0.0039(15)
C7A 0.0315(18) 0.0240(19) 0.059(2) 0.0173(17) 0.0222(18) 0.0036(16)
C8A 0.0312(17) 0.0228(17) 0.0341(18) 0.0081(14) 0.0117(14) 0.0019(15)
C9A 0.0375(19) 0.0267(19) 0.0294(17) -0.0030(14) 0.0021(15) -0.0071(16)
C10A 0.0243(15) 0.0191(15) 0.0157(13) 0.0025(11) 0.0005(11) -0.0026(13)
C11A 0.0224(15) 0.0275(18) 0.0258(16) 0.0007(13) 0.0039(13) -0.0040(14)
C12A 0.0337(18) 0.0294(19) 0.0285(17) 0.0079(14) 0.0088(14) -0.0075(16)
C13A 0.039(2) 0.0227(18) 0.0314(18) 0.0079(14) 0.0033(15) -0.0027(16)
C14A 0.0281(17) 0.0248(18) 0.0312(17) 0.0021(14) 0.0020(14) 0.0021(15)
C15A 0.0248(15) 0.0223(17) 0.0236(15) 0.0005(12) 0.0049(13) -0.0013(14)
C16A 0.0317(18) 0.0273(19) 0.0367(19) 0.0064(14) 0.0136(15) 0.0073(15)
C17A 0.0227(15) 0.0283(18) 0.0243(16) 0.0017(13) 0.0002(13) -0.0083(14)
C18A 0.0343(19) 0.0268(19) 0.0308(18) -0.0007(14) -0.0043(15) -0.0025(16)
C19A 0.044(2) 0.029(2) 0.046(2) 0.0060(17) -0.0122(19) -0.0080(18)
C20A 0.045(2) 0.049(3) 0.056(3) 0.027(2) -0.014(2) -0.026(2)
C21A 0.036(2) 0.063(3) 0.048(2) 0.019(2) 0.0117(18) -0.012(2)
C22A 0.0257(17) 0.044(2) 0.0330(18) 0.0052(16) 0.0071(14) -0.0094(17)
C23A 0.046(2) 0.065(3) 0.051(2) 0.002(2) 0.033(2) 0.001(2)
C24A 0.0171(14) 0.0337(19) 0.0312(17) 0.0035(14) 0.0074(13) 0.0030(14)
C25A 0.0270(17) 0.033(2) 0.042(2) 0.0065(16) 0.0088(15) 0.0028(16)
C26A 0.0307(19) 0.039(2) 0.057(2) 0.0108(19) 0.0157(18) 0.0107(18)
C27A 0.0252(18) 0.053(3) 0.047(2) 0.0115(19) 0.0090(16) 0.0042(19)
C28A 0.0268(18) 0.053(3) 0.042(2) 0.0022(18) 0.0078(16) -0.0034(19)
C29A 0.0254(16) 0.037(2) 0.0338(18) 0.0041(15) 0.0105(14) 0.0021(16)
C30A 0.0311(19) 0.039(2) 0.042(2) -0.0055(17) 0.0037(16) 0.0008(17)
C31A 0.0327(18) 0.0247(18) 0.0303(17) 0.0055(14) 0.0044(14) 0.0036(15)
C32A 0.0334(19) 0.046(2) 0.0302(18) 0.0056(16) 0.0068(15) 0.0082(18)
C33A 0.047(2) 0.061(3) 0.032(2) 0.0076(18) 0.0027(18) 0.003(2)
C34A 0.047(2) 0.054(3) 0.051(3) 0.021(2) -0.001(2) 0.011(2)
C35A 0.041(2) 0.033(2) 0.063(3) 0.0116(19) 0.004(2) 0.0113(19)
C36A 0.039(2) 0.027(2) 0.048(2) 0.0032(16) -0.0014(18) 0.0071(17)
C37A 0.066(3) 0.046(3) 0.077(3) -0.026(2) -0.010(3) 0.029(2)
C38A 0.0267(16) 0.0171(16) 0.0367(18) 0.0038(13) 0.0028(14) 0.0034(14)
C39A 0.0374(19) 0.0227(18) 0.0369(19) 0.0040(14) 0.0050(16) 0.0056(16)
C40A 0.042(2) 0.0231(19) 0.043(2) -0.0030(16) -0.0041(17) 0.0049(17)
C41A 0.039(2) 0.0229(19) 0.055(2) 0.0000(17) -0.0004(18) -0.0039(17)
C42A 0.038(2) 0.0221(18) 0.053(2) 0.0081(16) 0.0100(18) -0.0007(17)
C43A 0.0320(18) 0.0214(17) 0.041(2) 0.0075(15) 0.0075(15) 0.0045(15)
C44A 0.045(2) 0.037(2) 0.041(2) 0.0087(16) 0.0140(17) -0.0069(19)
C45A 0.0367(18) 0.0336(19) 0.0168(14) 0.0006(13) 0.0097(13) 0.0081(16)
C46A 0.0351(18) 0.036(2) 0.0208(15) -0.0020(14) 0.0117(14) 0.0083(16)
C47A 0.0376(18) 0.0291(18) 0.0185(15) -0.0008(13) 0.0092(13) 0.0129(16)
C48A 0.0390(19) 0.0285(19) 0.0243(16) -0.0061(13) 0.0095(14) 0.0042(16)
C49A 0.0350(18) 0.034(2) 0.0218(16) -0.0036(14) 0.0046(14) 0.0039(16)
C50A 0.049(2) 0.044(2) 0.0238(17) 0.0107(15) 0.0150(16) 0.0139(19)
C51A 0.0355(19) 0.052(2) 0.0299(18) 0.0002(16) 0.0160(15) 0.0078(19)
C52A 0.058(2) 0.030(2) 0.0321(19) -0.0017(15) 0.0066(18) 0.0182(19)
C53A 0.063(3) 0.028(2) 0.040(2) -0.0112(16) 0.0140(19) -0.0032(19)
C54A 0.043(2) 0.047(2) 0.0292(19) -0.0079(16) -0.0031(16) 0.0045(19)
Ru1B 0.01886(12) 0.01569(13) 0.02180(12) -0.00002(9) 0.00831(9) -0.00027(10)
P1B 0.0208(4) 0.0193(4) 0.0277(4) 0.0013(3) 0.0117(3) 0.0002(3)
P2B 0.0208(4) 0.0241(4) 0.0221(4) -0.0031(3) 0.0085(3) -0.0037(3)
P3B 0.0210(4) 0.0172(4) 0.0218(4) 0.0006(3) 0.0070(3) 0.0002(3)
C1B 0.0204(14) 0.0206(16) 0.0243(15) 0.0016(12) 0.0083(12) 0.0016(13)
C2B 0.0231(15) 0.0204(16) 0.0258(15) 0.0008(12) 0.0104(13) -0.0010(13)
C3B 0.0196(15) 0.0206(17) 0.0423(19) 0.0059(14) 0.0094(14) 0.0010(13)
C4B 0.0278(18) 0.0265(19) 0.058(2) 0.0123(17) 0.0196(17) 0.0025(16)
C5B 0.033(2) 0.039(2) 0.082(3) 0.017(2) 0.027(2) -0.0027(19)
C6B 0.027(2) 0.039(2) 0.096(4) 0.011(2) 0.009(2) -0.0116(19)
C7B 0.033(2) 0.034(2) 0.065(3) -0.0044(19) 0.0048(19) -0.0056(18)
C8B 0.0231(16) 0.0261(19) 0.049(2) 0.0021(16) 0.0093(15) 0.0007(15)
C9B 0.049(2) 0.050(3) 0.056(3) 0.014(2) 0.036(2) 0.003(2)
C10B 0.0293(17) 0.0187(16) 0.0360(18) 0.0012(13) 0.0205(14) -0.0013(14)
C11B 0.0406(19) 0.0254(18) 0.0380(19) 0.0037(14) 0.0253(16) 0.0015(16)
C12B 0.065(3) 0.028(2) 0.043(2) -0.0028(16) 0.035(2) -0.003(2)
C13B 0.062(3) 0.0192(18) 0.065(3) 0.0060(18) 0.049(2) 0.0054(19)
C14B 0.041(2) 0.028(2) 0.063(3) 0.0097(18) 0.035(2) 0.0096(18)
C15B 0.0326(18) 0.0260(18) 0.047(2) 0.0065(15) 0.0255(16) 0.0043(16)
C16B 0.0290(18) 0.037(2) 0.057(2) 0.0105(18) 0.0150(18) 0.0106(17)
C17B 0.0304(17) 0.035(2) 0.0297(17) -0.0095(14) 0.0181(14) -0.0134(16)
C18B 0.058(2) 0.030(2) 0.044(2) -0.0109(16) 0.0337(19) -0.0166(19)
C19B 0.079(3) 0.032(2) 0.068(3) -0.014(2) 0.052(3) -0.021(2)
C20B 0.080(3) 0.071(4) 0.062(3) -0.046(3) 0.052(3) -0.053(3)
C21B 0.053(3) 0.080(4) 0.042(2) -0.030(2) 0.027(2) -0.038(3)
C22B 0.0287(18) 0.065(3) 0.0326(19) -0.0178(18) 0.0175(15) -0.020(2)
C23B 0.0308(19) 0.081(3) 0.0255(18) -0.0022(19) 0.0075(15) 0.003(2)
C24B 0.0204(15) 0.045(2) 0.0200(15) -0.0045(14) 0.0068(12) -0.0035(16)
C25B 0.0250(17) 0.048(2) 0.0265(17) -0.0044(15) 0.0040(14) -0.0009(17)
C26B 0.0268(18) 0.060(3) 0.041(2) -0.0074(19) 0.0026(16) 0.008(2)
C27B 0.0213(18) 0.084(4) 0.048(2) -0.008(2) 0.0066(17) 0.005(2)
C28B 0.0250(18) 0.075(3) 0.036(2) -0.007(2) 0.0098(16) -0.012(2)
C29B 0.0271(17) 0.053(2) 0.0236(17) -0.0031(15) 0.0079(14) -0.0099(18)
C30B 0.0344(19) 0.057(3) 0.043(2) 0.0022(19) 0.0172(17) -0.017(2)
C31B 0.0236(15) 0.0206(16) 0.0259(16) -0.0017(12) 0.0057(13) 0.0036(13)
C32B 0.0289(17) 0.0275(18) 0.0294(17) 0.0045(13) 0.0081(14) 0.0084(15)
C33B 0.0346(19) 0.047(2) 0.0337(19) 0.0059(16) 0.0173(16) 0.0110(18)
C34B 0.039(2) 0.041(2) 0.045(2) 0.0014(17) 0.0206(18) 0.0175(19)
C35B 0.039(2) 0.029(2) 0.043(2) 0.0000(16) 0.0062(17) 0.0152(17)
C36B 0.0304(17) 0.0209(17) 0.0344(18) 0.0016(14) 0.0052(14) 0.0049(15)
C37B 0.040(2) 0.0233(18) 0.045(2) 0.0073(15) 0.0119(17) 0.0071(17)
C38B 0.0287(16) 0.0146(15) 0.0310(17) -0.0008(12) 0.0106(14) 0.0004(13)
C39B 0.0345(18) 0.0209(17) 0.0352(18) 0.0025(13) 0.0138(15) -0.0025(15)
C40B 0.054(2) 0.0248(19) 0.046(2) 0.0022(16) 0.0236(19) -0.0077(18)
C41B 0.044(2) 0.0241(19) 0.056(2) -0.0055(17) 0.0171(19) -0.0096(18)
C42B 0.039(2) 0.0256(19) 0.045(2) -0.0081(16) 0.0079(17) -0.0076(17)
C43B 0.0337(18) 0.0175(16) 0.0344(18) -0.0021(13) 0.0088(15) -0.0011(14)
C44B 0.043(2) 0.0252(19) 0.0308(18) -0.0079(14) 0.0072(16) -0.0065(16)
C45B 0.0310(17) 0.0194(16) 0.0209(15) 0.0049(12) 0.0088(13) 0.0045(14)
C46B 0.0228(15) 0.0257(17) 0.0272(16) 0.0069(13) 0.0043(13) 0.0005(14)
C47B 0.0346(18) 0.0206(17) 0.0332(17) 0.0091(13) 0.0157(15) 0.0064(15)
C48B 0.0369(18) 0.0185(16) 0.0288(16) 0.0046(13) 0.0159(14) -0.0013(15)
C49B 0.0290(16) 0.0239(17) 0.0204(15) 0.0038(12) 0.0097(13) 0.0003(14)
C50B 0.048(2) 0.030(2) 0.0262(17) -0.0007(14) 0.0118(16) 0.0020(17)
C51B 0.0311(19) 0.052(3) 0.039(2) 0.0118(18) 0.0009(16) -0.0056(19)
C52B 0.054(2) 0.034(2) 0.066(3) 0.0198(19) 0.039(2) 0.022(2)
C53B 0.062(3) 0.0229(19) 0.038(2) 0.0008(15) 0.0148(19) -0.0094(19)
C54B 0.0256(16) 0.042(2) 0.0324(18) 0.0059(15) 0.0134(14) 0.0000(16)
P1 0.1825(19) 0.0452(8) 0.0518(8) -0.0072(6) 0.0513(10) 0.0108(10)
F1 0.236(5) 0.088(3) 0.076(2) 0.012(2) 0.050(3) -0.040(3)
F2 0.254(7) 0.134(4) 0.194(6) 0.041(4) 0.138(5) 0.003(4)
F3 0.238(9) 0.263(10) 0.080(4) -0.073(5) 0.057(5) -0.136(8)
F4 0.283(9) 0.108(4) 0.050(3) -0.003(3) 0.030(4) 0.041(5)
F5 0.234(9) 0.184(7) 0.111(6) -0.046(5) 0.015(6) 0.105(6)
F6 0.338(12) 0.053(3) 0.292(13) -0.004(5) 0.229(11) 0.038(5)
P2 0.0355(5) 0.0639(7) 0.0333(5) 0.0054(5) 0.0124(4) 0.0157(5)
F7 0.0479(14) 0.0607(17) 0.0606(16) 0.0018(13) -0.0065(12) -0.0090(13)
F8 0.0408(15) 0.214(4) 0.080(2) 0.057(3) 0.0206(15) -0.008(2)
F9 0.094(2) 0.124(3) 0.0319(14) 0.0153(15) 0.0184(14) 0.047(2)
F10 0.147(3) 0.114(3) 0.0535(17) 0.0098(17) 0.0311(19) 0.093(3)
F11 0.0440(13) 0.0644(16) 0.0335(12) -0.0004(10) 0.0121(10) -0.0020(12)
F12 0.0780(18) 0.0478(16) 0.0630(17) 0.0109(12) 0.0217(14) 0.0041(14)
Cl1 0.0594(9) 0.1256(15) 0.1268(15) 0.0448(12) -0.0039(9) -0.0243(10)
Cl2 0.0631(8) 0.1276(13) 0.0535(7) 0.0218(8) 0.0186(6) 0.0104(9)
C1S 0.058(3) 0.075(4) 0.055(3) -0.001(2) 0.023(2) 0.001(3)

loop_
_atom_type_symbol
_atom_type_description
_atom_type_scat_dispersion_real
_atom_type_scat_dispersion_imag
_atom_type_scat_source
C C 0.0033 0.0016 'International Tables Vol C Tables 4.2.6.8 and 6.1.1.4'
H H 0.0000 0.0000 'International Tables Vol C Tables 4.2.6.8 and 6.1.1.4'
F F 0.0171 0.0103 'International Tables Vol C Tables 4.2.6.8 and 6.1.1.4'
P P 0.1023 0.0942 'International Tables Vol C Tables 4.2.6.8 and 6.1.1.4'
Ru Ru -1.2594 0.8363 'International Tables Vol C Tables 4.2.6.8 and 6.1.1.4'
Cl Cl 0.1484 0.1585 'International Tables Vol C Tables 4.2.6.8 and 6.1.1.4'

loop_
_geom_angle_atom_site_label_1
_geom_angle_atom_site_label_2
_geom_angle_atom_site_label_3
_geom_angle
C49A Ru1A C47A 60.85(12)
C49A Ru1A C46A 60.90(13)
C47A Ru1A C46A 36.72(13)
C49A Ru1A C48A 36.74(12)
C47A Ru1A C48A 36.02(12)
C46A Ru1A C48A 60.72(13)
C49A Ru1A C45A 36.18(13)
C47A Ru1A C45A 60.33(11)
C46A Ru1A C45A 36.09(12)
C48A Ru1A C45A 60.30(12)
C49A Ru1A P2A 106.96(9)
C47A Ru1A P2A 129.19(9)
C46A Ru1A P2A 163.71(10)
C48A Ru1A P2A 103.00(9)
C45A Ru1A P2A 138.52(9)
C49A Ru1A P1A 162.19(9)
C47A Ru1A P1A 101.51(8)
C46A Ru1A P1A 107.05(9)
C48A Ru1A P1A 127.03(9)
C45A Ru1A P1A 139.34(9)
P2A Ru1A P1A 81.84(3)
C49A Ru1A P3A 119.27(9)
C47A Ru1A P3A 161.41(9)
C46A Ru1A P3A 125.22(10)
C48A Ru1A P3A 153.47(9)
C45A Ru1A P3A 107.81(9)
P2A Ru1A P3A 69.36(3)
P1A Ru1A P3A 78.13(3)
C3A P1A C2A 102.23(14)
C3A P1A C10A 100.70(14)
C2A P1A C10A 105.35(14)
C3A P1A Ru1A 119.78(10)
C2A P1A Ru1A 103.07(10)
C10A P1A Ru1A 123.16(10)
C17A P2A C24A 101.84(15)
C17A P2A C1A 110.19(14)
C24A P2A C1A 105.26(15)
C17A P2A Ru1A 119.21(11)
C24A P2A Ru1A 127.05(11)
C1A P2A Ru1A 91.19(10)
C17A P2A P3A 148.39(10)
C24A P2A P3A 103.45(11)
C1A P2A P3A 44.40(10)
Ru1A P2A P3A 56.21(3)
C38A P3A C31A 101.03(15)
C38A P3A C1A 106.89(15)
C31A P3A C1A 110.00(15)
C38A P3A Ru1A 128.45(11)
C31A P3A Ru1A 119.16(12)
C1A P3A Ru1A 89.24(10)
C38A P3A P2A 148.15(11)
C31A P3A P2A 101.90(12)
C1A P3A P2A 43.93(10)
Ru1A P3A P2A 54.43(3)
C2A C1A P2A 104.6(2)
C2A C1A P3A 108.1(2)
P2A C1A P3A 91.67(14)
C2A C1A H1AA 116.4
P2A C1A H1AA 116.4
P3A C1A H1AA 116.4
C1A C2A P1A 108.6(2)
C1A C2A H2AA 110.0
P1A C2A H2AA 110.0
C1A C2A H2AB 110.0
P1A C2A H2AB 110.0
H2AA C2A H2AB 108.4
C8A C3A C4A 119.1(3)
C8A C3A P1A 115.9(2)
C4A C3A P1A 125.0(2)
C5A C4A C3A 117.5(3)
C5A C4A C9A 117.9(3)
C3A C4A C9A 124.6(3)
C6A C5A C4A 122.9(3)
C6A C5A H5AA 118.5
C4A C5A H5AA 118.5
C7A C6A C5A 119.4(3)
C7A C6A H6AA 120.3
C5A C6A H6AA 120.3
C6A C7A C8A 119.4(3)
C6A C7A H7AA 120.3
C8A C7A H7AA 120.3
C7A C8A C3A 121.6(3)
C7A C8A H8AA 119.2
C3A C8A H8AA 119.2
C4A C9A H9AA 109.5
C4A C9A H9AB 109.5
H9AA C9A H9AB 109.5
C4A C9A H9AC 109.5
H9AA C9A H9AC 109.5
H9AB C9A H9AC 109.5
C11A C10A C15A 118.2(3)
C11A C10A P1A 120.2(2)
C15A C10A P1A 121.6(2)
C12A C11A C10A 121.8(3)
C12A C11A H11A 119.1
C10A C11A H11A 119.1
C13A C12A C11A 119.7(3)
C13A C12A H12A 120.2
C11A C12A H12A 120.2
C12A C13A C14A 119.4(3)
C12A C13A H13A 120.3
C14A C13A H13A 120.3
C13A C14A C15A 121.9(3)
C13A C14A H14A 119.1
C15A C14A H14A 119.1
C14A C15A C10A 119.0(3)
C14A C15A C16A 116.2(3)
C10A C15A C16A 124.8(3)
C15A C16A H16A 109.5
C15A C16A H16B 109.5
H16A C16A H16B 109.5
C15A C16A H16C 109.5
H16A C16A H16C 109.5
H16B C16A H16C 109.5
C18A C17A C22A 119.7(3)
C18A C17A P2A 115.0(3)
C22A C17A P2A 125.2(3)
C19A C18A C17A 121.5(4)
C19A C18A H18A 119.2
C17A C18A H18A 119.2
C20A C19A C18A 118.8(4)
C20A C19A H19A 120.6
C18A C19A H19A 120.6
C19A C20A C21A 119.9(4)
C19A C20A H20A 120.0
C21A C20A H20A 120.0
C22A C21A C20A 122.6(4)
C22A C21A H21A 118.7
C20A C21A H21A 118.7
C21A C22A C17A 117.2(4)
C21A C22A C23A 119.4(4)
C17A C22A C23A 123.4(3)
C22A C23A H23A 109.5
C22A C23A H23B 109.5
H23A C23A H23B 109.5
C22A C23A H23C 109.5
H23A C23A H23C 109.5
H23B C23A H23C 109.5
C29A C24A C25A 118.8(3)
C29A C24A P2A 121.7(3)
C25A C24A P2A 119.5(3)
C26A C25A C24A 121.4(4)
C26A C25A H25A 119.3
C24A C25A H25A 119.3
C27A C26A C25A 119.9(4)
C27A C26A H26A 120.0
C25A C26A H26A 120.0
C26A C27A C28A 119.6(3)
C26A C27A H27A 120.2
C28A C27A H27A 120.2
C27A C28A C29A 121.9(4)
C27A C28A H28A 119.0
C29A C28A H28A 119.0
C24A C29A C28A 118.3(3)
C24A C29A C30A 123.0(3)
C28A C29A C30A 118.7(3)
C29A C30A H30A 109.5
C29A C30A H30B 109.5
H30A C30A H30B 109.5
C29A C30A H30C 109.5
H30A C30A H30C 109.5
H30B C30A H30C 109.5
C32A C31A C36A 119.0(3)
C32A C31A P3A 114.5(3)
C36A C31A P3A 126.3(3)
C31A C32A C33A 121.4(4)
C31A C32A H32A 119.3
C33A C32A H32A 119.3
C34A C33A C32A 119.4(4)
C34A C33A H33A 120.3
C32A C33A H33A 120.3
C35A C34A C33A 120.1(4)
C35A C34A H34A 120.0
C33A C34A H34A 120.0
C34A C35A C36A 122.0(4)
C34A C35A H35A 119.0
C36A C35A H35A 119.0
C35A C36A C31A 118.1(4)
C35A C36A C37A 117.2(4)
C31A C36A C37A 124.7(3)
C36A C37A H37A 109.5
C36A C37A H37B 109.5
H37A C37A H37B 109.5
C36A C37A H37C 109.5
H37A C37A H37C 109.5
H37B C37A H37C 109.5
C39A C38A C43A 118.8(3)
C39A C38A P3A 120.9(3)
C43A C38A P3A 120.3(3)
C40A C39A C38A 120.4(4)
C40A C39A H39A 119.8
C38A C39A H39A 119.8
C41A C40A C39A 120.8(4)
C41A C40A H40A 119.6
C39A C40A H40A 119.6
C40A C41A C42A 119.5(4)
C40A C41A H41A 120.2
C42A C41A H41A 120.2
C41A C42A C43A 121.1(4)
C41A C42A H42A 119.4
C43A C42A H42A 119.4
C42A C43A C38A 119.3(3)
C42A C43A C44A 119.5(3)
C38A C43A C44A 121.3(3)
C43A C44A H44A 109.5
C43A C44A H44B 109.5
H44A C44A H44B 109.5
C43A C44A H44C 109.5
H44A C44A H44C 109.5
H44B C44A H44C 109.5
C49A C45A C46A 108.7(3)
C49A C45A C50A 125.2(3)
C46A C45A C50A 124.6(3)
C49A C45A Ru1A 70.64(18)
C46A C45A Ru1A 71.33(17)
C50A C45A Ru1A 134.8(2)
C45A C46A C47A 107.1(3)
C45A C46A C51A 125.2(3)
C47A C46A C51A 125.2(3)
C45A C46A Ru1A 72.57(18)
C47A C46A Ru1A 71.12(18)
C51A C46A Ru1A 135.6(2)
C48A C47A C46A 108.8(3)
C48A C47A C52A 122.3(3)
C46A C47A C52A 127.5(3)
C48A C47A Ru1A 72.95(19)
C46A C47A Ru1A 72.16(19)
C52A C47A Ru1A 131.5(2)
C47A C48A C49A 107.5(3)
C47A C48A C53A 123.4(3)
C49A C48A C53A 126.1(3)
C47A C48A Ru1A 71.02(19)
C49A C48A Ru1A 70.57(19)
C53A C48A Ru1A 139.2(2)
C45A C49A C48A 107.8(3)
C45A C49A C54A 125.9(3)
C48A C49A C54A 124.5(3)
C45A C49A Ru1A 73.18(18)
C48A C49A Ru1A 72.69(18)
C54A C49A Ru1A 131.8(3)
C45A C50A H50A 109.5
C45A C50A H50B 109.5
H50A C50A H50B 109.5
C45A C50A H50C 109.5
H50A C50A H50C 109.5
H50B C50A H50C 109.5
C46A C51A H51A 109.5
C46A C51A H51B 109.5
H51A C51A H51B 109.5
C46A C51A H51C 109.5
H51A C51A H51C 109.5
H51B C51A H51C 109.5
C47A C52A H52A 109.5
C47A C52A H52B 109.5
H52A C52A H52B 109.5
C47A C52A H52C 109.5
H52A C52A H52C 109.5
H52B C52A H52C 109.5
C48A C53A H53A 109.5
C48A C53A H53B 109.5
H53A C53A H53B 109.5
C48A C53A H53C 109.5
H53A C53A H53C 109.5
H53B C53A H53C 109.5
C49A C54A H54A 109.5
C49A C54A H54B 109.5
H54A C54A H54B 109.5
C49A C54A H54C 109.5
H54A C54A H54C 109.5
H54B C54A H54C 109.5
C48B Ru1B C49B 36.91(11)
C48B Ru1B C46B 61.04(12)
C49B Ru1B C46B 60.96(11)
C48B Ru1B C47B 36.12(12)
C49B Ru1B C47B 60.67(11)
C46B Ru1B C47B 36.53(12)
C48B Ru1B C45B 60.42(11)
C49B Ru1B C45B 35.92(11)
C46B Ru1B C45B 36.33(11)
C47B Ru1B C45B 60.10(11)
C48B Ru1B P1B 122.82(8)
C49B Ru1B P1B 159.41(8)
C46B Ru1B P1B 109.61(8)
C47B Ru1B P1B 100.44(8)
C45B Ru1B P1B 143.82(8)
C48B Ru1B P2B 105.78(9)
C49B Ru1B P2B 104.66(8)
C46B Ru1B P2B 165.23(8)
C47B Ru1B P2B 135.44(9)
C45B Ru1B P2B 133.01(8)
P1B Ru1B P2B 82.76(3)
C48B Ru1B P3B 157.80(9)
C49B Ru1B P3B 121.81(8)
C46B Ru1B P3B 120.10(9)
C47B Ru1B P3B 155.30(9)
C45B Ru1B P3B 106.26(8)
P1B Ru1B P3B 78.75(3)
P2B Ru1B P3B 69.21(3)
C3B P1B C10B 100.18(15)
C3B P1B C2B 100.44(14)
C10B P1B C2B 108.03(15)
C3B P1B Ru1B 121.32(12)
C10B P1B Ru1B 121.69(10)
C2B P1B Ru1B 102.83(10)
C17B P2B C24B 100.07(15)
C17B P2B C1B 109.64(14)
C24B P2B C1B 106.34(15)
C17B P2B Ru1B 122.26(12)
C24B P2B Ru1B 126.19(10)
C1B P2B Ru1B 90.20(10)
C17B P2B P3B 149.49(11)
C24B P2B P3B 103.11(12)
C1B P2B P3B 44.47(9)
Ru1B P2B P3B 55.56(2)
C38B P3B C31B 100.37(14)
C38B P3B C1B 108.68(14)
C31B P3B C1B 110.30(14)
C38B P3B Ru1B 129.15(11)
C31B P3B Ru1B 117.28(11)
C1B P3B Ru1B 89.79(10)
C38B P3B P2B 151.04(11)
C31B P3B P2B 100.03(10)
C1B P3B P2B 44.32(10)
Ru1B P3B P2B 55.22(3)
C2B C1B P2B 103.7(2)
C2B C1B P3B 109.9(2)
P2B C1B P3B 91.21(13)
C2B C1B H1BA 116.3
P2B C1B H1BA 116.3
P3B C1B H1BA 116.3
C1B C2B P1B 107.8(2)
C1B C2B H2BA 110.2
P1B C2B H2BA 110.2
C1B C2B H2BB 110.2
P1B C2B H2BB 110.2
H2BA C2B H2BB 108.5
C8B C3B C4B 119.6(3)
C8B C3B P1B 117.1(3)
C4B C3B P1B 123.3(3)
C5B C4B C3B 117.2(4)
C5B C4B C9B 117.2(3)
C3B C4B C9B 125.6(3)
C6B C5B C4B 122.2(4)
C6B C5B H5BA 118.9
C4B C5B H5BA 118.9
C5B C6B C7B 120.5(4)
C5B C6B H6BA 119.8
C7B C6B H6BA 119.8
C8B C7B C6B 118.9(4)
C8B C7B H7BA 120.5
C6B C7B H7BA 120.5
C7B C8B C3B 121.6(4)
C7B C8B H8BA 119.2
C3B C8B H8BA 119.2
C4B C9B H9BA 109.5
C4B C9B H9BB 109.5
H9BA C9B H9BB 109.5
C4B C9B H9BC 109.5
H9BA C9B H9BC 109.5
H9BB C9B H9BC 109.5
C15B C10B C11B 118.3(3)
C15B C10B P1B 122.2(3)
C11B C10B P1B 119.6(3)
C12B C11B C10B 121.8(4)
C12B C11B H11B 119.1
C10B C11B H11B 119.1
C13B C12B C11B 119.2(4)
C13B C12B H12B 120.4
C11B C12B H12B 120.4
C14B C13B C12B 119.9(3)
C14B C13B H13B 120.0
C12B C13B H13B 120.0
C13B C14B C15B 122.7(4)
C13B C14B H14B 118.6
C15B C14B H14B 118.6
C14B C15B C10B 118.1(4)
C14B C15B C16B 116.6(3)
C10B C15B C16B 125.3(3)
C15B C16B H16D 109.5
C15B C16B H16E 109.5
H16D C16B H16E 109.5
C15B C16B H16F 109.5
H16D C16B H16F 109.5
H16E C16B H16F 109.5
C18B C17B C22B 120.5(3)
C18B C17B P2B 115.6(3)
C22B C17B P2B 123.8(3)
C17B C18B C19B 121.1(4)
C17B C18B H18B 119.5
C19B C18B H18B 119.5
C20B C19B C18B 118.7(5)
C20B C19B H19B 120.7
C18B C19B H19B 120.7
C21B C20B C19B 120.4(4)
C21B C20B H20B 119.8
C19B C20B H20B 119.8
C20B C21B C22B 122.6(4)
C20B C21B H21B 118.7
C22B C21B H21B 118.7
C21B C22B C17B 116.7(4)
C21B C22B C23B 118.9(4)
C17B C22B C23B 124.4(3)
C22B C23B H23D 109.5
C22B C23B H23E 109.5
H23D C23B H23E 109.5
C22B C23B H23F 109.5
H23D C23B H23F 109.5
H23E C23B H23F 109.5
C25B C24B C29B 119.2(3)
C25B C24B P2B 119.8(3)
C29B C24B P2B 120.9(3)
C26B C25B C24B 120.9(4)
C26B C25B H25B 119.5
C24B C25B H25B 119.5
C27B C26B C25B 119.8(4)
C27B C26B H26B 120.1
C25B C26B H26B 120.1
C26B C27B C28B 119.8(4)
C26B C27B H27B 120.1
C28B C27B H27B 120.1
C27B C28B C29B 122.8(4)
C27B C28B H28B 118.6
C29B C28B H28B 118.6
C28B C29B C24B 117.4(4)
C28B C29B C30B 118.7(4)
C24B C29B C30B 123.8(3)
C29B C30B H30D 109.5
C29B C30B H30E 109.5
H30D C30B H30E 109.5
C29B C30B H30F 109.5
H30D C30B H30F 109.5
H30E C30B H30F 109.5
C32B C31B C36B 118.8(3)
C32B C31B P3B 115.8(2)
C36B C31B P3B 125.3(3)
C33B C32B C31B 122.3(3)
C33B C32B H32B 118.8
C31B C32B H32B 118.8
C34B C33B C32B 119.0(3)
C34B C33B H33B 120.5
C32B C33B H33B 120.5
C33B C34B C35B 119.6(3)
C33B C34B H34B 120.2
C35B C34B H34B 120.2
C34B C35B C36B 122.8(3)
C34B C35B H35B 118.6
C36B C35B H35B 118.6
C35B C36B C31B 117.3(3)
C35B C36B C37B 117.8(3)
C31B C36B C37B 124.8(3)
C36B C37B H37D 109.5
C36B C37B H37E 109.5
H37D C37B H37E 109.5
C36B C37B H37F 109.5
H37D C37B H37F 109.5
H37E C37B H37F 109.5
C39B C38B C43B 118.8(3)
C39B C38B P3B 121.4(3)
C43B C38B P3B 119.8(2)
C40B C39B C38B 121.4(3)
C40B C39B H39B 119.3
C38B C39B H39B 119.3
C39B C40B C41B 119.8(3)
C39B C40B H40B 120.1
C41B C40B H40B 120.1
C42B C41B C40B 119.2(4)
C42B C41B H41B 120.4
C40B C41B H41B 120.4
C41B C42B C43B 122.0(3)
C41B C42B H42B 119.0
C43B C42B H42B 119.0
C42B C43B C38B 118.8(3)
C42B C43B C44B 119.4(3)
C38B C43B C44B 121.8(3)
C43B C44B H44D 109.5
C43B C44B H44E 109.5
H44D C44B H44E 109.5
C43B C44B H44F 109.5
H44D C44B H44F 109.5
H44E C44B H44F 109.5
C49B C45B C46B 108.8(3)
C49B C45B C50B 125.5(3)
C46B C45B C50B 124.3(3)
C49B C45B Ru1B 70.93(17)
C46B C45B Ru1B 70.78(17)
C50B C45B Ru1B 135.1(2)
C47B C46B C45B 106.9(3)
C47B C46B C51B 125.7(3)
C45B C46B C51B 124.9(3)
C47B C46B Ru1B 71.76(18)
C45B C46B Ru1B 72.89(17)
C51B C46B Ru1B 134.8(2)
C48B C47B C46B 109.0(3)
C48B C47B C52B 123.1(3)
C46B C47B C52B 126.6(3)
C48B C47B Ru1B 71.75(18)
C46B C47B Ru1B 71.71(18)
C52B C47B Ru1B 133.1(2)
C47B C48B C49B 107.5(3)
C47B C48B C53B 123.5(3)
C49B C48B C53B 126.4(3)
C47B C48B Ru1B 72.13(18)
C49B C48B Ru1B 71.66(17)
C53B C48B Ru1B 135.8(2)
C45B C49B C48B 107.7(3)
C45B C49B C54B 126.0(3)
C48B C49B C54B 124.8(3)
C45B C49B Ru1B 73.16(17)
C48B C49B Ru1B 71.43(17)
C54B C49B Ru1B 132.1(2)
C45B C50B H50D 109.5
C45B C50B H50E 109.5
H50D C50B H50E 109.5
C45B C50B H50F 109.5
H50D C50B H50F 109.5
H50E C50B H50F 109.5
C46B C51B H51D 109.5
C46B C51B H51E 109.5
H51D C51B H51E 109.5
C46B C51B H51F 109.5
H51D C51B H51F 109.5
H51E C51B H51F 109.5
C47B C52B H52D 109.5
C47B C52B H52E 109.5
H52D C52B H52E 109.5
C47B C52B H52F 109.5
H52D C52B H52F 109.5
H52E C52B H52F 109.5
C48B C53B H53D 109.5
C48B C53B H53E 109.5
H53D C53B H53E 109.5
C48B C53B H53F 109.5
H53D C53B H53F 109.5
H53E C53B H53F 109.5
C49B C54B H54D 109.5
C49B C54B H54E 109.5
H54D C54B H54E 109.5
C49B C54B H54F 109.5
H54D C54B H54F 109.5
H54E C54B H54F 109.5
F6 P1 F1 95.1(3)
F6A P1 F1 80.2(7)
F6 P1 F3A 134.8(9)
F6A P1 F3A 87.0(10)
F1 P1 F3A 76.5(7)
F6 P1 F3 96.3(5)
F6A P1 F3 52.6(6)
F1 P1 F3 93.7(3)
F6 P1 F4 92.7(5)
F6A P1 F4 137.6(8)
F1 P1 F4 90.5(3)
F3A P1 F4 131.0(8)
F3 P1 F4 169.6(5)
F6A P1 F4A 92.2(10)
F1 P1 F4A 95.8(7)
F3A P1 F4A 172.2(9)
F3 P1 F4A 141.2(9)
F6 P1 F5A 141.2(11)
F6A P1 F5A 170.9(12)
F1 P1 F5A 98.1(8)
F3A P1 F5A 83.9(12)
F3 P1 F5A 118.9(10)
F4A P1 F5A 96.8(12)
F6 P1 F5 172.7(5)
F6A P1 F5 137.8(7)
F1 P1 F5 90.9(4)
F3 P1 F5 87.4(5)
F4 P1 F5 83.1(4)
F4A P1 F5 129.9(8)
F6 P1 F2 85.3(3)
F6A P1 F2 99.8(7)
F1 P1 F2 179.4(4)
F3A P1 F2 102.9(7)
F3 P1 F2 85.9(4)
F4 P1 F2 89.9(4)
F4A P1 F2 84.9(7)
F5A P1 F2 81.8(8)
F5 P1 F2 88.7(4)
F10 P2 F8 90.8(2)
F10 P2 F9 90.96(16)
F8 P2 F9 89.96(18)
F10 P2 F7 90.2(2)
F8 P2 F7 178.7(2)
F9 P2 F7 90.81(17)
F10 P2 F12 179.09(18)
F8 P2 F12 89.7(2)
F9 P2 F12 89.79(16)
F7 P2 F12 89.27(15)
F10 P2 F11 89.30(14)
F8 P2 F11 90.22(16)
F9 P2 F11 179.68(17)
F7 P2 F11 89.01(14)
F12 P2 F11 89.95(14)
Cl1 C1S Cl2 112.1(3)
Cl1 C1S H1SA 109.2
Cl2 C1S H1SA 109.2
Cl1 C1S H1SB 109.2
Cl2 C1S H1SB 109.2
H1SA C1S H1SB 107.9

loop_
_geom_bond_atom_site_label_1
_geom_bond_atom_site_label_2
_geom_bond_distance
Ru1A C49A 2.272(3)
Ru1A C47A 2.275(3)
Ru1A C46A 2.289(3)
Ru1A C48A 2.301(3)
Ru1A C45A 2.305(3)
Ru1A P2A 2.3307(8)
Ru1A P1A 2.3558(8)
Ru1A P3A 2.3814(9)
P1A C3A 1.852(3)
P1A C2A 1.857(3)
P1A C10A 1.860(3)
P2A C17A 1.828(3)
P2A C24A 1.848(3)
P2A C1A 1.861(3)
P2A P3A 2.6815(12)
P3A C38A 1.835(3)
P3A C31A 1.843(3)
P3A C1A 1.877(3)
C1A C2A 1.531(4)
C1A H1AA 1.0000
C2A H2AA 0.9900
C2A H2AB 0.9900
C3A C8A 1.402(4)
C3A C4A 1.406(5)
C4A C5A 1.400(5)
C4A C9A 1.498(5)
C5A C6A 1.377(5)
C5A H5AA 0.9500
C6A C7A 1.374(6)
C6A H6AA 0.9500
C7A C8A 1.390(5)
C7A H7AA 0.9500
C8A H8AA 0.9500
C9A H9AA 0.9800
C9A H9AB 0.9800
C9A H9AC 0.9800
C10A C11A 1.395(4)
C10A C15A 1.408(4)
C11A C12A 1.383(5)
C11A H11A 0.9500
C12A C13A 1.379(5)
C12A H12A 0.9500
C13A C14A 1.380(5)
C13A H13A 0.9500
C14A C15A 1.389(4)
C14A H14A 0.9500
C15A C16A 1.509(4)
C16A H16A 0.9800
C16A H16B 0.9800
C16A H16C 0.9800
C17A C18A 1.397(5)
C17A C22A 1.412(5)
C18A C19A 1.383(5)
C18A H18A 0.9500
C19A C20A 1.379(7)
C19A H19A 0.9500
C20A C21A 1.388(7)
C20A H20A 0.9500
C21A C22A 1.384(5)
C21A H21A 0.9500
C22A C23A 1.499(6)
C23A H23A 0.9800
C23A H23B 0.9800
C23A H23C 0.9800
C24A C29A 1.387(5)
C24A C25A 1.402(5)
C25A C26A 1.381(5)
C25A H25A 0.9500
C26A C27A 1.357(6)
C26A H26A 0.9500
C27A C28A 1.378(6)
C27A H27A 0.9500
C28A C29A 1.402(5)
C28A H28A 0.9500
C29A C30A 1.498(5)
C30A H30A 0.9800
C30A H30B 0.9800
C30A H30C 0.9800
C31A C32A 1.379(5)
C31A C36A 1.417(5)
C32A C33A 1.390(5)
C32A H32A 0.9500
C33A C34A 1.376(6)
C33A H33A 0.9500
C34A C35A 1.366(6)
C34A H34A 0.9500
C35A C36A 1.392(5)
C35A H35A 0.9500
C36A C37A 1.495(6)
C37A H37A 0.9800
C37A H37B 0.9800
C37A H37C 0.9800
C38A C39A 1.400(5)
C38A C43A 1.401(5)
C39A C40A 1.380(5)
C39A H39A 0.9500
C40A C41A 1.371(6)
C40A H40A 0.9500
C41A C42A 1.378(6)
C41A H41A 0.9500
C42A C43A 1.391(5)
C42A H42A 0.9500
C43A C44A 1.502(5)
C44A H44A 0.9800
C44A H44B 0.9800
C44A H44C 0.9800
C45A C49A 1.422(5)
C45A C46A 1.423(5)
C45A C50A 1.507(5)
C46A C47A 1.438(5)
C46A C51A 1.510(5)
C47A C48A 1.415(5)
C47A C52A 1.509(5)
C48A C49A 1.441(5)
C48A C53A 1.496(5)
C49A C54A 1.503(5)
C50A H50A 0.9800
C50A H50B 0.9800
C50A H50C 0.9800
C51A H51A 0.9800
C51A H51B 0.9800
C51A H51C 0.9800
C52A H52A 0.9800
C52A H52B 0.9800
C52A H52C 0.9800
C53A H53A 0.9800
C53A H53B 0.9800
C53A H53C 0.9800
C54A H54A 0.9800
C54A H54B 0.9800
C54A H54C 0.9800
Ru1B C48B 2.279(3)
Ru1B C49B 2.282(3)
Ru1B C46B 2.283(3)
Ru1B C47B 2.284(3)
Ru1B C45B 2.311(3)
Ru1B P1B 2.3507(8)
Ru1B P2B 2.3516(9)
Ru1B P3B 2.3613(9)
P1B C3B 1.842(3)
P1B C10B 1.843(3)
P1B C2B 1.876(3)
P2B C17B 1.835(3)
P2B C24B 1.847(3)
P2B C1B 1.871(3)
P2B P3B 2.6767(12)
P3B C38B 1.834(3)
P3B C31B 1.838(3)
P3B C1B 1.875(3)
C1B C2B 1.547(4)
C1B H1BA 1.0000
C2B H2BA 0.9900
C2B H2BB 0.9900
C3B C8B 1.394(5)
C3B C4B 1.419(5)
C4B C5B 1.395(5)
C4B C9B 1.499(6)
C5B C6B 1.374(7)
C5B H5BA 0.9500
C6B C7B 1.382(6)
C6B H6BA 0.9500
C7B C8B 1.377(5)
C7B H7BA 0.9500
C8B H8BA 0.9500
C9B H9BA 0.9800
C9B H9BB 0.9800
C9B H9BC 0.9800
C10B C15B 1.408(5)
C10B C11B 1.409(5)
C11B C12B 1.389(5)
C11B H11B 0.9500
C12B C13B 1.379(6)
C12B H12B 0.9500
C13B C14B 1.361(6)
C13B H13B 0.9500
C14B C15B 1.404(5)
C14B H14B 0.9500
C15B C16B 1.494(5)
C16B H16D 0.9800
C16B H16E 0.9800
C16B H16F 0.9800
C17B C18B 1.387(5)
C17B C22B 1.419(5)
C18B C19B 1.392(5)
C18B H18B 0.9500
C19B C20B 1.386(7)
C19B H19B 0.9500
C20B C21B 1.371(7)
C20B H20B 0.9500
C21B C22B 1.395(6)
C21B H21B 0.9500
C22B C23B 1.481(6)
C23B H23D 0.9800
C23B H23E 0.9800
C23B H23F 0.9800
C24B C25B 1.400(5)
C24B C29B 1.411(5)
C25B C26B 1.399(5)
C25B H25B 0.9500
C26B C27B 1.364(6)
C26B H26B 0.9500
C27B C28B 1.371(6)
C27B H27B 0.9500
C28B C29B 1.403(5)
C28B H28B 0.9500
C29B C30B 1.489(6)
C30B H30D 0.9800
C30B H30E 0.9800
C30B H30F 0.9800
C31B C32B 1.390(5)
C31B C36B 1.418(4)
C32B C33B 1.383(5)
C32B H32B 0.9500
C33B C34B 1.371(5)
C33B H33B 0.9500
C34B C35B 1.384(5)
C34B H34B 0.9500
C35B C36B 1.388(5)
C35B H35B 0.9500
C36B C37B 1.506(5)
C37B H37D 0.9800
C37B H37E 0.9800
C37B H37F 0.9800
C38B C39B 1.391(4)
C38B C43B 1.398(5)
C39B C40B 1.379(5)
C39B H39B 0.9500
C40B C41B 1.386(5)
C40B H40B 0.9500
C41B C42B 1.370(5)
C41B H41B 0.9500
C42B C43B 1.393(5)
C42B H42B 0.9500
C43B C44B 1.505(5)
C44B H44D 0.9800
C44B H44E 0.9800
C44B H44F 0.9800
C45B C49B 1.416(4)
C45B C46B 1.432(4)
C45B C50B 1.508(4)
C46B C47B 1.431(5)
C46B C51B 1.492(5)
C47B C48B 1.415(5)
C47B C52B 1.499(5)
C48B C49B 1.444(4)
C48B C53B 1.495(5)
C49B C54B 1.508(4)
C50B H50D 0.9800
C50B H50E 0.9800
C50B H50F 0.9800
C51B H51D 0.9800
C51B H51E 0.9800
C51B H51F 0.9800
C52B H52D 0.9800
C52B H52E 0.9800
C52B H52F 0.9800
C53B H53D 0.9800
C53B H53E 0.9800
C53B H53F 0.9800
C54B H54D 0.9800
C54B H54E 0.9800
C54B H54F 0.9800
P1 F6 1.514(6)
P1 F6A 1.523(7)
P1 F1 1.537(4)
P1 F3A 1.539(7)
P1 F3 1.545(6)
P1 F4 1.557(5)
P1 F4A 1.557(7)
P1 F5A 1.573(7)
P1 F5 1.584(6)
P1 F2 1.599(5)
P2 F10 1.573(3)
P2 F8 1.584(3)
P2 F9 1.586(3)
P2 F7 1.592(3)
P2 F12 1.594(3)
P2 F11 1.594(2)
Cl1 C1S 1.731(5)
Cl2 C1S 1.754(5)
C1S H1SA 0.9900
C1S H1SB 0.9900

loop_
_platon_squeeze_void_nr
_platon_squeeze_void_average_x
_platon_squeeze_void_average_y
_platon_squeeze_void_average_z
_platon_squeeze_void_volume
_platon_squeeze_void_count_electrons
_platon_squeeze_void_content
1 0.500 0.000 0.500 195 51 ' '
2 0.000 0.500 1.000 195 51 ' '
